data_7161081
loop_
_publ_author_name
'Singh, Nikunj'
'Budhwan, Rajnish'
'Rawat, Megha'
'Peddinti, Rama Krishna'

_publ_section_title
;
 Catalyst-free facile synthesis of 2-(dihydropyridyl)benzothiazoles from
 (benzothiazol-2-yl)acrylonitriles: green route.
;
_journal_issue 15
_journal_name_full 'Organic &amp; biomolecular chemistry'
_journal_page_first 3210
_journal_page_last 3217
_journal_paper_doi 10.1039/d6ob00288a
_journal_volume 24
_journal_year 2026
_chemical_formula_moiety 'C21 H16 F3 N5 O2 S, C2 H6 O S'
_chemical_formula_sum 'C23 H22 F3 N5 O3 S2'
_chemical_formula_weight 537.57
_space_group_crystal_system triclinic
_space_group_IT_number 2
_space_group_name_Hall '-P 1'
_space_group_name_H-M_alt 'P -1'
_atom_sites_solution_hydrogens geom
_audit_creation_date 2025-10-27
_audit_creation_method
;
Olex2 1.5
(compiled 2025.07.13 svn.rb7424aed for OlexSys, GUI svn.r7314)
;
_audit_update_record
;
2025-10-27 deposited with the CCDC.	2026-03-18 downloaded from the CCDC.
;
_cell_angle_alpha 94.609(9)
_cell_angle_beta 110.349(9)
_cell_angle_gamma 108.894(9)
_cell_formula_units_Z 2
_cell_length_a 9.845(4)
_cell_length_b 11.454(4)
_cell_length_c 12.044(4)
_cell_measurement_reflns_used 9862
_cell_measurement_temperature 100(2)
_cell_measurement_theta_max 25.8405
_cell_measurement_theta_min 2.4346
_cell_volume 1175.9(8)
_computing_molecular_graphics 'Olex2 1.5 (Dolomanov et al., 2009)'
_computing_publication_material 'Olex2 1.5 (Dolomanov et al., 2009)'
_computing_structure_refinement 'XL  (Sheldrick, 2008)'
_diffrn_ambient_temperature 100.00
_diffrn_measured_fraction_theta_full 0.998
_diffrn_measured_fraction_theta_max 0.996
_diffrn_measurement_device_type 'Bruker D8 QUEST photon III C7'
_diffrn_measurement_method '\ f and \ w scans'
_diffrn_radiation_type MoK\a
_diffrn_radiation_wavelength 0.71073
_diffrn_reflns_av_R_equivalents 0.0795
_diffrn_reflns_av_unetI/netI 0.0464
_diffrn_reflns_Laue_measured_fraction_full 0.998
_diffrn_reflns_Laue_measured_fraction_max 0.996
_diffrn_reflns_limit_h_max 12
_diffrn_reflns_limit_h_min -12
_diffrn_reflns_limit_k_max 14
_diffrn_reflns_limit_k_min -14
_diffrn_reflns_limit_l_max 14
_diffrn_reflns_limit_l_min -14
_diffrn_reflns_number 43604
_diffrn_reflns_point_group_measured_fraction_full 0.998
_diffrn_reflns_point_group_measured_fraction_max 0.996
_diffrn_reflns_theta_full 25.242
_diffrn_reflns_theta_max 25.849
_diffrn_reflns_theta_min 1.925
_exptl_absorpt_coefficient_mu 0.288
_exptl_absorpt_correction_T_max 0.99
_exptl_absorpt_correction_T_min 0.89
_exptl_absorpt_correction_type multi-scan
_exptl_absorpt_process_details
;
Krause, L., Herbst-Irmer, R., Sheldrick, G. M., Stalke, D. (2015).
"Comparison of silver and molybdenum microfocus X-ray sources for
single-crystal structure determination"
J. Appl. Cryst. 48, 3-10.
doi:10.1107/S1600576714022985
;
_exptl_crystal_colour orange
_exptl_crystal_colour_primary orange
_exptl_crystal_density_diffrn 1.518
_exptl_crystal_density_method 'not measured'
_exptl_crystal_description block
_exptl_crystal_F_000 556
_exptl_crystal_size_max 0.144
_exptl_crystal_size_mid 0.045
_exptl_crystal_size_min 0.044
_refine_diff_density_max 0.618
_refine_diff_density_min -0.357
_refine_diff_density_rms 0.084
_refine_ls_extinction_method none
_refine_ls_goodness_of_fit_ref 1.049
_refine_ls_hydrogen_treatment constr
_refine_ls_matrix_type full
_refine_ls_number_parameters 327
_refine_ls_number_reflns 4525
_refine_ls_number_restraints 0
_refine_ls_restrained_S_all 1.049
_refine_ls_R_factor_all 0.0517
_refine_ls_R_factor_gt 0.0482
_refine_ls_shift/su_max 0.001
_refine_ls_shift/su_mean 0.000
_refine_ls_structure_factor_coef Fsqd
_refine_ls_weighting_details 'w=1/[\s^2^(Fo^2^)+(0.0866P)^2^+0.5485P] where P=(Fo^2^+2Fc^2^)/3'
_refine_ls_weighting_scheme calc
_refine_ls_wR_factor_gt 0.1331
_refine_ls_wR_factor_ref 0.1367
_reflns_Friedel_coverage 0.000
_reflns_number_gt 4114
_reflns_number_total 4525
_reflns_threshold_expression 'I > 2\s(I)'
_cod_data_source_file d6ob00288a2.cif
_cod_data_source_block rkp_ns_th11_1977_0ma_a
_cod_depositor_comments
;
The following automatic conversions were performed:

data item '_exptl_absorpt_correction_type' value 'Multi-Scan' was
changed to 'multi-scan' in accordance with the
/home/data/users/saulius/crontab/automatic-downloads/rss-feeds/RSC/lib/dictionaries/cif_core.dic
dictionary named 'cif_core.dic' version 2.4.2 last updated on
2011-04-26.

Automatic conversion script
Id: cif_fix_values 8170 2020-07-09 18:12:32Z antanas 

 Adding full bibliography for 7161079--7161081.cif.
;
_cod_original_cell_volume 1176.0(7)
_cod_database_code 7161081
_shelx_shelxl_version_number 2019/1
_shelx_space_group_comment
;
The symmetry employed for this shelxl refinement is uniquely defined
by the following loop, which should always be used as a source of
symmetry information in preference to the above space-group names.
They are only intended as comments.
;
_shelx_estimated_absorpt_t_max 0.987
_shelx_estimated_absorpt_t_min 0.960
_olex2_refinement_description
;
1. Fixed Uiso
 At 1.2 times of:
  All C(H) groups, All C(H,H) groups, All N(H) groups, All N(H,H) groups
 At 1.5 times of:
  All C(H,H,H) groups
2.a Ternary CH refined with riding coordinates:
 C12(H12)
2.b Secondary CH2 refined with riding coordinates:
 C13(H13A,H13B), C14(H14A,H14B)
2.c Aromatic/amide H refined with riding coordinates:
 N4(H4), C2(H2), C3(H3), C4(H4A), C5(H5), C17(H17), C18(H18), C20(H20), C21(H21)
2.d X=CH2 refined with riding coordinates:
 N3(H3A,H3B)
2.e Idealised Me refined as rotating group:
 C23(H23A,H23B,H23C), C24(H24A,H24B,H24C)
;
_olex2_submission_special_instructions 'No special instructions were received'

loop_
_space_group_symop_operation_xyz
'x, y, z'
'-x, -y, -z'

loop_
_atom_site_label
_atom_site_type_symbol
_atom_site_fract_x
_atom_site_fract_y
_atom_site_fract_z
_atom_site_U_iso_or_equiv
_atom_site_adp_type
_atom_site_occupancy
_atom_site_site_symmetry_order
_atom_site_calc_flag
_atom_site_refinement_flags_posn
_atom_site_refinement_flags_adp
_atom_site_refinement_flags_occupancy
_atom_site_disorder_assembly
_atom_site_disorder_group
S1 S 0.57373(5) 0.47067(4) 0.87682(4) 0.02530(16) Uani 1 1 d . . . . .
S2 S 1.15023(6) 0.42494(5) 0.49378(4) 0.03069(17) Uani 1 1 d . . . . .
F1 F 0.1980(2) -0.17072(16) 0.4580(2) 0.0830(7) Uani 1 1 d . . . . .
F2 F 0.1324(2) -0.02035(19) 0.39919(17) 0.0912(7) Uani 1 1 d . . . . .
F3 F 0.04684(17) -0.11498(17) 0.51871(17) 0.0704(5) Uani 1 1 d . . . . .
O1 O 0.71115(19) 0.12772(16) 1.06119(15) 0.0415(4) Uani 1 1 d . . . . .
O2 O 0.89939(18) 0.06876(14) 1.05598(14) 0.0359(4) Uani 1 1 d . . . . .
O3 O 1.1136(2) 0.44552(16) 0.60258(15) 0.0453(4) Uani 1 1 d . . . . .
N1 N 0.79395(18) 0.59932(14) 0.81002(14) 0.0250(3) Uani 1 1 d . . . . .
N2 N 0.99544(17) 0.31359(14) 0.83941(14) 0.0223(3) Uani 1 1 d . . . . .
N3 N 1.01741(18) 0.51064(15) 0.79605(15) 0.0261(3) Uani 1 1 d . . . . .
H3A H 0.988507 0.575762 0.789968 0.031 Uiso 1 1 calc R U . . .
H3B H 1.096843 0.510329 0.778381 0.031 Uiso 1 1 calc R U . . .
N4 N 1.05865(19) 0.16521(16) 0.92494(15) 0.0291(4) Uani 1 1 d . . . . .
H4 H 1.060443 0.108779 0.970330 0.035 Uiso 1 1 calc R U . . .
C1 C 0.5741(2) 0.61430(17) 0.83898(16) 0.0243(4) Uani 1 1 d . . . . .
C2 C 0.4721(2) 0.6747(2) 0.84143(18) 0.0309(4) Uani 1 1 d . . . . .
H2 H 0.386834 0.636926 0.863564 0.037 Uiso 1 1 calc R U . . .
C3 C 0.4998(3) 0.7919(2) 0.81038(19) 0.0352(5) Uani 1 1 d . . . . .
H3 H 0.433502 0.835791 0.812635 0.042 Uiso 1 1 calc R U . . .
C4 C 0.6242(3) 0.84629(19) 0.77579(19) 0.0344(5) Uani 1 1 d . . . . .
H4A H 0.640143 0.926191 0.754287 0.041 Uiso 1 1 calc R U . . .
C5 C 0.7245(2) 0.78597(18) 0.77229(18) 0.0304(4) Uani 1 1 d . . . . .
H5 H 0.808122 0.823515 0.748315 0.036 Uiso 1 1 calc R U . . .
C6 C 0.7000(2) 0.66818(17) 0.80492(16) 0.0243(4) Uani 1 1 d . . . . .
C7 C 0.7452(2) 0.49391(16) 0.84723(16) 0.0218(4) Uani 1 1 d . . . . .
C8 C 0.8132(2) 0.40049(16) 0.86283(16) 0.0211(4) Uani 1 1 d . . . . .
C9 C 0.9397(2) 0.41101(16) 0.83257(15) 0.0211(4) Uani 1 1 d . . . . .
C10 C 0.9614(2) 0.22539(17) 0.90703(16) 0.0227(4) Uani 1 1 d . . . . .
C11 C 0.8408(2) 0.21319(17) 0.94575(16) 0.0238(4) Uani 1 1 d . . . . .
C12 C 0.7317(2) 0.28126(16) 0.89940(16) 0.0215(4) Uani 1 1 d . . . . .
H12 H 0.702750 0.307196 0.966541 0.026 Uiso 1 1 calc R U . . .
C13 C 1.1402(2) 0.32044(19) 0.82326(18) 0.0284(4) Uani 1 1 d . . . . .
H13A H 1.229899 0.397877 0.875662 0.034 Uiso 1 1 calc R U . . .
H13B H 1.126745 0.318730 0.737700 0.034 Uiso 1 1 calc R U . . .
C14 C 1.1627(2) 0.20218(19) 0.86153(18) 0.0289(4) Uani 1 1 d . . . . .
H14A H 1.131830 0.135228 0.790192 0.035 Uiso 1 1 calc R U . . .
H14B H 1.272655 0.221159 0.916049 0.035 Uiso 1 1 calc R U . . .
N15 N 0.81562(19) 0.13370(16) 1.02301(15) 0.0292(4) Uani 1 1 d . . . . .
C16 C 0.5810(2) 0.19068(16) 0.79339(17) 0.0222(4) Uani 1 1 d . . . . .
C17 C 0.5712(2) 0.18417(18) 0.67437(17) 0.0273(4) Uani 1 1 d . . . . .
H17 H 0.656370 0.237655 0.659240 0.033 Uiso 1 1 calc R U . . .
C18 C 0.4388(2) 0.10058(18) 0.57804(18) 0.0305(4) Uani 1 1 d . . . . .
H18 H 0.433420 0.096839 0.497459 0.037 Uiso 1 1 calc R U . . .
C19 C 0.3135(2) 0.02200(17) 0.59999(19) 0.0301(4) Uani 1 1 d . . . . .
C20 C 0.3220(2) 0.02613(18) 0.7178(2) 0.0313(4) Uani 1 1 d . . . . .
H20 H 0.237500 -0.028598 0.732767 0.038 Uiso 1 1 calc R U . . .
C21 C 0.4551(2) 0.11102(18) 0.81387(19) 0.0276(4) Uani 1 1 d . . . . .
H21 H 0.460157 0.114698 0.894362 0.033 Uiso 1 1 calc R U . . .
C22 C 0.1741(3) -0.0700(2) 0.4949(2) 0.0425(5) Uani 1 1 d . . . . .
C23 C 1.2796(3) 0.5748(2) 0.4918(2) 0.0435(6) Uani 1 1 d . . . . .
H23A H 1.316575 0.564647 0.427183 0.065 Uiso 1 1 calc R U . . .
H23B H 1.369212 0.609149 0.570161 0.065 Uiso 1 1 calc R U . . .
H23C H 1.224248 0.633009 0.476853 0.065 Uiso 1 1 calc R U . . .
C24 C 1.2907(3) 0.3518(2) 0.5342(2) 0.0433(5) Uani 1 1 d . . . . .
H24A H 1.323171 0.340641 0.467088 0.065 Uiso 1 1 calc R U . . .
H24B H 1.243955 0.269134 0.550785 0.065 Uiso 1 1 calc R U . . .
H24C H 1.382089 0.405500 0.606799 0.065 Uiso 1 1 calc R U . . .

loop_
_atom_site_aniso_label
_atom_site_aniso_U_11
_atom_site_aniso_U_22
_atom_site_aniso_U_33
_atom_site_aniso_U_23
_atom_site_aniso_U_13
_atom_site_aniso_U_12
S1 0.0279(3) 0.0273(3) 0.0305(3) 0.01110(19) 0.0164(2) 0.0161(2)
S2 0.0330(3) 0.0343(3) 0.0306(3) 0.0113(2) 0.0168(2) 0.0144(2)
F1 0.0536(10) 0.0553(10) 0.1106(16) -0.0411(10) 0.0171(10) 0.0144(8)
F2 0.0676(12) 0.0791(13) 0.0566(11) 0.0152(9) -0.0185(9) -0.0126(10)
F3 0.0344(8) 0.0666(10) 0.0831(13) -0.0145(9) 0.0224(8) -0.0062(7)
O1 0.0471(9) 0.0564(10) 0.0496(9) 0.0346(8) 0.0346(8) 0.0328(8)
O2 0.0411(8) 0.0391(8) 0.0422(8) 0.0232(7) 0.0189(7) 0.0274(7)
O3 0.0629(11) 0.0537(10) 0.0466(10) 0.0246(8) 0.0394(9) 0.0335(8)
N1 0.0266(8) 0.0215(7) 0.0294(8) 0.0053(6) 0.0130(7) 0.0102(6)
N2 0.0218(7) 0.0267(8) 0.0240(8) 0.0075(6) 0.0113(6) 0.0131(6)
N3 0.0262(8) 0.0249(8) 0.0337(9) 0.0097(6) 0.0169(7) 0.0116(6)
N4 0.0309(8) 0.0356(9) 0.0313(9) 0.0133(7) 0.0147(7) 0.0216(7)
C1 0.0285(9) 0.0248(9) 0.0218(9) 0.0049(7) 0.0083(7) 0.0147(7)
C2 0.0351(10) 0.0352(10) 0.0298(10) 0.0079(8) 0.0144(8) 0.0207(9)
C3 0.0462(12) 0.0352(11) 0.0324(11) 0.0062(8) 0.0139(9) 0.0278(9)
C4 0.0467(12) 0.0246(9) 0.0343(11) 0.0070(8) 0.0124(9) 0.0203(9)
C5 0.0360(10) 0.0239(9) 0.0312(10) 0.0074(8) 0.0123(8) 0.0120(8)
C6 0.0284(9) 0.0215(8) 0.0223(9) 0.0028(7) 0.0078(7) 0.0114(7)
C7 0.0221(8) 0.0232(8) 0.0203(8) 0.0025(7) 0.0083(7) 0.0094(7)
C8 0.0222(8) 0.0223(8) 0.0220(8) 0.0061(7) 0.0102(7) 0.0106(7)
C9 0.0223(8) 0.0217(8) 0.0189(8) 0.0033(6) 0.0069(7) 0.0094(7)
C10 0.0255(9) 0.0232(8) 0.0197(8) 0.0049(7) 0.0064(7) 0.0123(7)
C11 0.0270(9) 0.0260(9) 0.0245(9) 0.0091(7) 0.0121(7) 0.0146(7)
C12 0.0254(9) 0.0233(8) 0.0240(9) 0.0093(7) 0.0140(7) 0.0138(7)
C13 0.0255(9) 0.0360(10) 0.0319(10) 0.0087(8) 0.0156(8) 0.0169(8)
C14 0.0259(9) 0.0374(10) 0.0290(10) 0.0064(8) 0.0114(8) 0.0185(8)
N15 0.0327(9) 0.0338(9) 0.0295(8) 0.0142(7) 0.0142(7) 0.0190(7)
C16 0.0248(9) 0.0203(8) 0.0291(9) 0.0104(7) 0.0132(7) 0.0140(7)
C17 0.0283(9) 0.0263(9) 0.0297(10) 0.0089(7) 0.0153(8) 0.0086(7)
C18 0.0331(10) 0.0289(10) 0.0288(10) 0.0062(8) 0.0123(8) 0.0108(8)
C19 0.0264(10) 0.0221(9) 0.0413(11) 0.0044(8) 0.0113(8) 0.0114(7)
C20 0.0276(10) 0.0253(9) 0.0485(12) 0.0117(8) 0.0213(9) 0.0115(8)
C21 0.0292(9) 0.0281(9) 0.0360(10) 0.0142(8) 0.0192(8) 0.0154(8)
C22 0.0316(11) 0.0306(11) 0.0560(15) -0.0015(10) 0.0130(10) 0.0074(9)
C23 0.0517(14) 0.0371(12) 0.0405(12) 0.0121(10) 0.0238(11) 0.0085(10)
C24 0.0435(12) 0.0473(13) 0.0457(13) 0.0092(10) 0.0176(10) 0.0254(11)

loop_
_atom_type_symbol
_atom_type_description
_atom_type_scat_dispersion_real
_atom_type_scat_dispersion_imag
_atom_type_scat_source
C C 0.0033 0.0016 'International Tables Vol C Tables 4.2.6.8 and 6.1.1.4'
H H 0.0000 0.0000 'International Tables Vol C Tables 4.2.6.8 and 6.1.1.4'
F F 0.0171 0.0103 'International Tables Vol C Tables 4.2.6.8 and 6.1.1.4'
N N 0.0061 0.0033 'International Tables Vol C Tables 4.2.6.8 and 6.1.1.4'
O O 0.0106 0.0060 'International Tables Vol C Tables 4.2.6.8 and 6.1.1.4'
S S 0.1246 0.1234 'International Tables Vol C Tables 4.2.6.8 and 6.1.1.4'

loop_
_geom_angle_atom_site_label_1
_geom_angle_atom_site_label_2
_geom_angle_atom_site_label_3
_geom_angle
_geom_angle_site_symmetry_1
_geom_angle_site_symmetry_3
_geom_angle_publ_flag
C1 S1 C7 89.41(9) . . ?
O3 S2 C23 106.26(11) . . ?
O3 S2 C24 106.33(11) . . ?
C23 S2 C24 96.90(13) . . ?
C7 N1 C6 111.61(16) . . ?
C9 N2 C13 124.17(15) . . ?
C10 N2 C9 121.56(15) . . ?
C10 N2 C13 109.68(15) . . ?
H3A N3 H3B 120.0 . . ?
C9 N3 H3A 120.0 . . ?
C9 N3 H3B 120.0 . . ?
C10 N4 H4 123.6 . . ?
C10 N4 C14 112.89(16) . . ?
C14 N4 H4 123.6 . . ?
C2 C1 S1 128.54(15) . . ?
C2 C1 C6 121.91(17) . . ?
C6 C1 S1 109.54(13) . . ?
C1 C2 H2 121.1 . . ?
C3 C2 C1 117.71(19) . . ?
C3 C2 H2 121.1 . . ?
C2 C3 H3 119.5 . . ?
C2 C3 C4 120.93(19) . . ?
C4 C3 H3 119.5 . . ?
C3 C4 H4A 119.3 . . ?
C5 C4 C3 121.37(19) . . ?
C5 C4 H4A 119.3 . . ?
C4 C5 H5 120.7 . . ?
C4 C5 C6 118.67(19) . . ?
C6 C5 H5 120.7 . . ?
N1 C6 C1 115.56(16) . . ?
N1 C6 C5 125.02(18) . . ?
C5 C6 C1 119.40(18) . . ?
N1 C7 S1 113.86(13) . . ?
N1 C7 C8 126.93(16) . . ?
C8 C7 S1 119.19(13) . . ?
C7 C8 C12 118.27(16) . . ?
C9 C8 C7 120.74(16) . . ?
C9 C8 C12 120.61(16) . . ?
N3 C9 N2 115.22(16) . . ?
N3 C9 C8 125.34(17) . . ?
C8 C9 N2 119.44(16) . . ?
N2 C10 C11 119.82(16) . . ?
N4 C10 N2 109.44(16) . . ?
N4 C10 C11 130.74(17) . . ?
C10 C11 C12 120.57(16) . . ?
N15 C11 C10 120.10(16) . . ?
N15 C11 C12 119.26(16) . . ?
C8 C12 H12 108.2 . . ?
C8 C12 C16 112.10(14) . . ?
C11 C12 C8 110.36(15) . . ?
C11 C12 H12 108.2 . . ?
C11 C12 C16 109.61(14) . . ?
C16 C12 H12 108.2 . . ?
N2 C13 H13A 111.2 . . ?
N2 C13 H13B 111.2 . . ?
N2 C13 C14 102.85(15) . . ?
H13A C13 H13B 109.1 . . ?
C14 C13 H13A 111.2 . . ?
C14 C13 H13B 111.2 . . ?
N4 C14 C13 102.56(15) . . ?
N4 C14 H14A 111.3 . . ?
N4 C14 H14B 111.3 . . ?
C13 C14 H14A 111.3 . . ?
C13 C14 H14B 111.3 . . ?
H14A C14 H14B 109.2 . . ?
O1 N15 O2 120.49(16) . . ?
O1 N15 C11 119.42(16) . . ?
O2 N15 C11 120.08(16) . . ?
C17 C16 C12 119.85(16) . . ?
C21 C16 C12 121.34(17) . . ?
C21 C16 C17 118.77(17) . . ?
C16 C17 H17 119.6 . . ?
C18 C17 C16 120.82(17) . . ?
C18 C17 H17 119.6 . . ?
C17 C18 H18 120.1 . . ?
C17 C18 C19 119.71(19) . . ?
C19 C18 H18 120.1 . . ?
C18 C19 C22 118.6(2) . . ?
C20 C19 C18 120.23(18) . . ?
C20 C19 C22 121.07(19) . . ?
C19 C20 H20 120.2 . . ?
C19 C20 C21 119.63(18) . . ?
C21 C20 H20 120.2 . . ?
C16 C21 H21 119.6 . . ?
C20 C21 C16 120.83(18) . . ?
C20 C21 H21 119.6 . . ?
F1 C22 F3 105.3(2) . . ?
F1 C22 C19 112.6(2) . . ?
F2 C22 F1 106.4(2) . . ?
F2 C22 F3 105.4(2) . . ?
F2 C22 C19 112.77(19) . . ?
F3 C22 C19 113.7(2) . . ?
S2 C23 H23A 109.5 . . ?
S2 C23 H23B 109.5 . . ?
S2 C23 H23C 109.5 . . ?
H23A C23 H23B 109.5 . . ?
H23A C23 H23C 109.5 . . ?
H23B C23 H23C 109.5 . . ?
S2 C24 H24A 109.5 . . ?
S2 C24 H24B 109.5 . . ?
S2 C24 H24C 109.5 . . ?
H24A C24 H24B 109.5 . . ?
H24A C24 H24C 109.5 . . ?
H24B C24 H24C 109.5 . . ?

loop_
_geom_bond_atom_site_label_1
_geom_bond_atom_site_label_2
_geom_bond_distance
_geom_bond_site_symmetry_2
_geom_bond_publ_flag
S1 C1 1.7411(19) . ?
S1 C7 1.7866(19) . ?
S2 O3 1.4955(16) . ?
S2 C23 1.784(2) . ?
S2 C24 1.789(2) . ?
F1 C22 1.323(3) . ?
F2 C22 1.323(3) . ?
F3 C22 1.332(3) . ?
O1 N15 1.250(2) . ?
O2 N15 1.268(2) . ?
N1 C6 1.387(2) . ?
N1 C7 1.323(2) . ?
N2 C9 1.390(2) . ?
N2 C10 1.378(2) . ?
N2 C13 1.482(2) . ?
N3 H3A 0.8800 . ?
N3 H3B 0.8800 . ?
N3 C9 1.353(2) . ?
N4 H4 0.8800 . ?
N4 C10 1.322(2) . ?
N4 C14 1.459(2) . ?
C1 C2 1.398(3) . ?
C1 C6 1.408(3) . ?
C2 H2 0.9500 . ?
C2 C3 1.389(3) . ?
C3 H3 0.9500 . ?
C3 C4 1.402(3) . ?
C4 H4A 0.9500 . ?
C4 C5 1.385(3) . ?
C5 H5 0.9500 . ?
C5 C6 1.405(3) . ?
C7 C8 1.427(2) . ?
C8 C9 1.387(3) . ?
C8 C12 1.528(2) . ?
C10 C11 1.391(3) . ?
C11 C12 1.506(2) . ?
C11 N15 1.381(2) . ?
C12 H12 1.0000 . ?
C12 C16 1.543(2) . ?
C13 H13A 0.9900 . ?
C13 H13B 0.9900 . ?
C13 C14 1.523(3) . ?
C14 H14A 0.9900 . ?
C14 H14B 0.9900 . ?
C16 C17 1.397(3) . ?
C16 C21 1.395(3) . ?
C17 H17 0.9500 . ?
C17 C18 1.387(3) . ?
C18 H18 0.9500 . ?
C18 C19 1.396(3) . ?
C19 C20 1.388(3) . ?
C19 C22 1.495(3) . ?
C20 H20 0.9500 . ?
C20 C21 1.393(3) . ?
C21 H21 0.9500 . ?
C23 H23A 0.9800 . ?
C23 H23B 0.9800 . ?
C23 H23C 0.9800 . ?
C24 H24A 0.9800 . ?
C24 H24B 0.9800 . ?
C24 H24C 0.9800 . ?

loop_
_geom_torsion_atom_site_label_1
_geom_torsion_atom_site_label_2
_geom_torsion_atom_site_label_3
_geom_torsion_atom_site_label_4
_geom_torsion
_geom_torsion_site_symmetry_1
_geom_torsion_site_symmetry_2
_geom_torsion_site_symmetry_3
_geom_torsion_site_symmetry_4
_geom_torsion_publ_flag
S1 C1 C2 C3 178.00(15) . . . . ?
S1 C1 C6 N1 -0.8(2) . . . . ?
S1 C1 C6 C5 -179.04(15) . . . . ?
S1 C7 C8 C9 175.43(13) . . . . ?
S1 C7 C8 C12 2.5(2) . . . . ?
N1 C7 C8 C9 -3.3(3) . . . . ?
N1 C7 C8 C12 -176.24(17) . . . . ?
N2 C10 C11 C12 9.1(3) . . . . ?
N2 C10 C11 N15 -173.85(16) . . . . ?
N2 C13 C14 N4 -15.35(19) . . . . ?
N4 C10 C11 C12 -171.82(18) . . . . ?
N4 C10 C11 N15 5.2(3) . . . . ?
C1 S1 C7 N1 -1.24(15) . . . . ?
C1 S1 C7 C8 179.86(15) . . . . ?
C1 C2 C3 C4 1.1(3) . . . . ?
C2 C1 C6 N1 178.24(17) . . . . ?
C2 C1 C6 C5 0.0(3) . . . . ?
C2 C3 C4 C5 -0.6(3) . . . . ?
C3 C4 C5 C6 -0.3(3) . . . . ?
C4 C5 C6 N1 -177.49(18) . . . . ?
C4 C5 C6 C1 0.6(3) . . . . ?
C6 N1 C7 S1 1.0(2) . . . . ?
C6 N1 C7 C8 179.81(17) . . . . ?
C6 C1 C2 C3 -0.8(3) . . . . ?
C7 S1 C1 C2 -177.86(18) . . . . ?
C7 S1 C1 C6 1.07(14) . . . . ?
C7 N1 C6 C1 -0.1(2) . . . . ?
C7 N1 C6 C5 178.00(18) . . . . ?
C7 C8 C9 N2 -174.81(15) . . . . ?
C7 C8 C9 N3 5.4(3) . . . . ?
C7 C8 C12 C11 -163.82(15) . . . . ?
C7 C8 C12 C16 73.7(2) . . . . ?
C8 C12 C16 C17 32.1(2) . . . . ?
C8 C12 C16 C21 -150.27(17) . . . . ?
C9 N2 C10 N4 -163.59(15) . . . . ?
C9 N2 C10 C11 15.6(3) . . . . ?
C9 N2 C13 C14 170.24(16) . . . . ?
C9 C8 C12 C11 23.2(2) . . . . ?
C9 C8 C12 C16 -99.25(19) . . . . ?
C10 N2 C9 N3 160.65(16) . . . . ?
C10 N2 C9 C8 -19.1(2) . . . . ?
C10 N2 C13 C14 14.1(2) . . . . ?
C10 N4 C14 C13 12.9(2) . . . . ?
C10 C11 C12 C8 -26.8(2) . . . . ?
C10 C11 C12 C16 97.2(2) . . . . ?
C10 C11 N15 O1 176.97(18) . . . . ?
C10 C11 N15 O2 -2.1(3) . . . . ?
C11 C12 C16 C17 -90.82(19) . . . . ?
C11 C12 C16 C21 86.8(2) . . . . ?
C12 C8 C9 N2 -2.0(3) . . . . ?
C12 C8 C9 N3 178.19(16) . . . . ?
C12 C11 N15 O1 -6.0(3) . . . . ?
C12 C11 N15 O2 174.96(17) . . . . ?
C12 C16 C17 C18 177.97(17) . . . . ?
C12 C16 C21 C20 -177.50(16) . . . . ?
C13 N2 C9 N3 7.2(2) . . . . ?
C13 N2 C9 C8 -172.61(16) . . . . ?
C13 N2 C10 N4 -6.7(2) . . . . ?
C13 N2 C10 C11 172.53(16) . . . . ?
C14 N4 C10 N2 -4.4(2) . . . . ?
C14 N4 C10 C11 176.52(19) . . . . ?
N15 C11 C12 C8 156.18(16) . . . . ?
N15 C11 C12 C16 -79.9(2) . . . . ?
C16 C17 C18 C19 0.1(3) . . . . ?
C17 C16 C21 C20 0.2(3) . . . . ?
C17 C18 C19 C20 -0.9(3) . . . . ?
C17 C18 C19 C22 -178.17(19) . . . . ?
C18 C19 C20 C21 1.3(3) . . . . ?
C18 C19 C22 F1 77.6(3) . . . . ?
C18 C19 C22 F2 -42.7(3) . . . . ?
C18 C19 C22 F3 -162.7(2) . . . . ?
C19 C20 C21 C16 -0.9(3) . . . . ?
C20 C19 C22 F1 -99.7(3) . . . . ?
C20 C19 C22 F2 140.0(2) . . . . ?
C20 C19 C22 F3 20.0(3) . . . . ?
C21 C16 C17 C18 0.3(3) . . . . ?
C22 C19 C20 C21 178.53(19) . . . . ?
